data_4067542
loop_
_publ_author_name
'Dochnahl, Maximilian'
'L\"ohnwitz, Karolin'
'L\"uhl, Anja'
'Pissarek, Jens-Wolfgang'
'Biyikal, Mustafa'
'Roesky, Peter W.'
'Blechert, Siegfried'

_publ_section_title
;
 Functionalized Aminotroponiminate Zinc Complexes as Catalysts for the
 Intramolecular Hydroamination of Alkenes
;
_journal_issue 12
_journal_name_full Organometallics
_journal_page_first 2637
_journal_paper_doi 10.1021/om901012f
_journal_volume 29
_journal_year 2010
_chemical_formula_sum 'C14 H21 I N2 Zn'
_chemical_formula_weight 409.60
_chemical_name_systematic
; 
 ? 
;
_space_group_IT_number 14
_symmetry_cell_setting monoclinic
_symmetry_Int_Tables_number 14
_symmetry_space_group_name_Hall '-P 2ybc'
_symmetry_space_group_name_H-M 'P 1 21/c 1'
_atom_sites_solution_hydrogens geom
_atom_sites_solution_primary direct
_atom_sites_solution_secondary difmap
_audit_creation_method SHELXL-97
_cell_angle_alpha 90.00
_cell_angle_beta 100.226(6)
_cell_angle_gamma 90.00
_cell_formula_units_Z 8
_cell_length_a 15.1756(10)
_cell_length_b 8.5077(7)
_cell_length_c 25.4320(19)
_cell_measurement_temperature 200(2)
_cell_volume 3231.4(4)
_computing_cell_refinement 'STOE X-AREA'
_computing_data_collection 'STOE X-AREA'
_computing_data_reduction 'STOE X-RED'
_computing_molecular_graphics 'Diamond 2.1e'
_computing_publication_material 'X-STEP32, Microsoft Word'
_computing_structure_refinement 'SHELXL-97 (Sheldrick, 1997)'
_computing_structure_solution 'SHELXS-97 (Sheldrick, 1997)'
_diffrn_ambient_temperature 200(2)
_diffrn_measured_fraction_theta_full 0.966
_diffrn_measured_fraction_theta_max 0.966
_diffrn_measurement_device_type 'STOE IPDS 2T'
_diffrn_measurement_method 'area detector'
_diffrn_radiation_monochromator graphite
_diffrn_radiation_source 'fine-focus sealed tube'
_diffrn_radiation_type MoK\a
_diffrn_radiation_wavelength 0.71073
_diffrn_reflns_av_R_equivalents 0.0679
_diffrn_reflns_av_sigmaI/netI 0.0767
_diffrn_reflns_limit_h_max 14
_diffrn_reflns_limit_h_min -18
_diffrn_reflns_limit_k_max 9
_diffrn_reflns_limit_k_min -10
_diffrn_reflns_limit_l_max 30
_diffrn_reflns_limit_l_min -30
_diffrn_reflns_number 10842
_diffrn_reflns_theta_full 25.02
_diffrn_reflns_theta_max 25.02
_diffrn_reflns_theta_min 2.76
_exptl_absorpt_coefficient_mu 3.42
_exptl_absorpt_correction_T_max 0.8765
_exptl_absorpt_correction_T_min 0.3367
_exptl_absorpt_correction_type integration
_exptl_absorpt_process_details 'STOE X-RED & X-SHAPE'
_exptl_crystal_colour yellow
_exptl_crystal_density_diffrn 1.684
_exptl_crystal_density_method 'not measured'
_exptl_crystal_description plate
_exptl_crystal_F_000 1616
_exptl_crystal_size_max 0.465
_exptl_crystal_size_mid 0.236
_exptl_crystal_size_min 0.034
_refine_diff_density_max 0.899
_refine_diff_density_min -0.811
_refine_diff_density_rms 0.123
_refine_ls_extinction_method none
_refine_ls_goodness_of_fit_ref 0.917
_refine_ls_hydrogen_treatment constr
_refine_ls_matrix_type full
_refine_ls_number_parameters 335
_refine_ls_number_reflns 5505
_refine_ls_number_restraints 0
_refine_ls_restrained_S_all 0.917
_refine_ls_R_factor_all 0.0860
_refine_ls_R_factor_gt 0.0473
_refine_ls_shift/su_max 0.001
_refine_ls_shift/su_mean 0.000
_refine_ls_structure_factor_coef Fsqd
_refine_ls_weighting_details 'calc w=1/[\s^2^(Fo^2^)+(0.0552P)^2^+0.0000P] where P=(Fo^2^+2Fc^2^)/3'
_refine_ls_weighting_scheme calc
_refine_ls_wR_factor_gt 0.1004
_refine_ls_wR_factor_ref 0.1118
_reflns_number_gt 3492
_reflns_number_total 5505
_reflns_threshold_expression >2sigma(I)
_cod_data_source_file om901012f_si_001.cif
_cod_data_source_block 2b
_cod_original_sg_symbol_H-M 'P 21/c'
_cod_database_code 4067542

loop_
_symmetry_equiv_pos_as_xyz
'x, y, z'
'-x, y+1/2, -z+1/2'
'-x, -y, -z'
'x, -y-1/2, z-1/2'

loop_
_atom_site_label
_atom_site_type_symbol
_atom_site_fract_x
_atom_site_fract_y
_atom_site_fract_z
_atom_site_U_iso_or_equiv
_atom_site_adp_type
_atom_site_occupancy
_atom_site_symmetry_multiplicity
_atom_site_calc_flag
_atom_site_refinement_flags
C1 C 0.4123(5) 0.4797(8) 0.3195(2) 0.0375(16) Uani 1 1 d .
C2 C 0.3440(5) 0.4477(9) 0.2755(2) 0.0443(17) Uani 1 1 d .
H2 H 0.3130 0.3524 0.2791 0.053 Uiso 1 1 calc R
C3 C 0.3125(5) 0.5254(9) 0.2280(3) 0.0445(17) Uani 1 1 d .
H3 H 0.2626 0.4776 0.2060 0.053 Uiso 1 1 calc R
C4 C 0.3426(5) 0.6619(9) 0.2080(2) 0.0407(16) Uani 1 1 d .
C5 C 0.4118(5) 0.7537(9) 0.2321(3) 0.0469(18) Uani 1 1 d .
H5 H 0.4241 0.8428 0.2121 0.056 Uiso 1 1 calc R
C6 C 0.4676(5) 0.7360(9) 0.2820(3) 0.0440(17) Uani 1 1 d .
H6 H 0.5115 0.8162 0.2899 0.053 Uiso 1 1 calc R
C7 C 0.4714(4) 0.6225(8) 0.3230(2) 0.0344(15) Uani 1 1 d .
C8 C 0.3767(5) 0.2439(9) 0.3650(3) 0.0433(17) Uani 1 1 d .
H8 H 0.3131 0.2654 0.3482 0.052 Uiso 1 1 calc R
C9 C 0.4117(7) 0.1100(10) 0.3347(3) 0.064(2) Uani 1 1 d .
H9A H 0.4051 0.1379 0.2968 0.095 Uiso 1 1 calc R
H9B H 0.3775 0.0143 0.3384 0.095 Uiso 1 1 calc R
H9C H 0.4751 0.0918 0.3493 0.095 Uiso 1 1 calc R
C10 C 0.3795(7) 0.2011(11) 0.4235(3) 0.065(2) Uani 1 1 d .
H10A H 0.4410 0.1751 0.4401 0.097 Uiso 1 1 calc R
H10B H 0.3407 0.1102 0.4258 0.097 Uiso 1 1 calc R
H10C H 0.3585 0.2905 0.4422 0.097 Uiso 1 1 calc R
C11 C 0.5916(5) 0.7659(10) 0.3800(3) 0.0512(19) Uani 1 1 d .
H11 H 0.5703 0.8533 0.3546 0.061 Uiso 1 1 calc R
C12 C 0.6814(7) 0.7201(12) 0.3717(6) 0.100(4) Uani 1 1 d .
H12A H 0.7064 0.6422 0.3986 0.150 Uiso 1 1 calc R
H12B H 0.7202 0.8129 0.3749 0.150 Uiso 1 1 calc R
H12C H 0.6774 0.6746 0.3359 0.150 Uiso 1 1 calc R
C13 C 0.5900(9) 0.8234(14) 0.4349(4) 0.106(5) Uani 1 1 d .
H13A H 0.6166 0.7440 0.4609 0.159 Uiso 1 1 calc R
H13B H 0.5279 0.8429 0.4390 0.159 Uiso 1 1 calc R
H13C H 0.6243 0.9212 0.4411 0.159 Uiso 1 1 calc R
C14 C 0.6010(5) 0.3780(11) 0.4838(3) 0.058(2) Uani 1 1 d .
H14A H 0.6613 0.4231 0.4887 0.088 Uiso 1 1 calc R
H14B H 0.6050 0.2630 0.4832 0.088 Uiso 1 1 calc R
H14C H 0.5715 0.4106 0.5133 0.088 Uiso 1 1 calc R
C15 C 0.1574(4) 1.0518(8) 0.3072(2) 0.0336(14) Uani 1 1 d .
C16 C 0.1719(5) 1.0258(8) 0.2540(2) 0.0422(17) Uani 1 1 d .
H16 H 0.2067 0.9349 0.2504 0.051 Uiso 1 1 calc R
C17 C 0.1453(5) 1.1068(8) 0.2064(3) 0.0405(16) Uani 1 1 d .
H17 H 0.1662 1.0640 0.1764 0.049 Uiso 1 1 calc R
C18 C 0.0935(5) 1.2391(9) 0.1961(3) 0.0426(17) Uani 1 1 d .
C19 C 0.0600(5) 1.3272(8) 0.2333(3) 0.0422(16) Uani 1 1 d .
H19 H 0.0264 1.4167 0.2193 0.051 Uiso 1 1 calc R
C20 C 0.0673(5) 1.3070(8) 0.2874(3) 0.0426(17) Uani 1 1 d .
H20 H 0.0368 1.3851 0.3040 0.051 Uiso 1 1 calc R
C21 C 0.1111(4) 1.1930(7) 0.3238(2) 0.0351(15) Uani 1 1 d .
C22 C 0.2257(5) 0.7998(8) 0.3362(2) 0.0384(16) Uani 1 1 d .
H22 H 0.2697 0.8198 0.3119 0.046 Uiso 1 1 calc R
C23 C 0.1584(5) 0.6826(8) 0.3098(3) 0.0510(19) Uani 1 1 d .
H23A H 0.1113 0.6696 0.3314 0.077 Uiso 1 1 calc R
H23B H 0.1880 0.5815 0.3069 0.077 Uiso 1 1 calc R
H23C H 0.1317 0.7202 0.2741 0.077 Uiso 1 1 calc R
C24 C 0.2766(6) 0.7362(10) 0.3889(3) 0.061(2) Uani 1 1 d .
H24A H 0.3161 0.8181 0.4070 0.092 Uiso 1 1 calc R
H24B H 0.3124 0.6451 0.3820 0.092 Uiso 1 1 calc R
H24C H 0.2339 0.7044 0.4117 0.092 Uiso 1 1 calc R
C25 C 0.0745(6) 1.3383(9) 0.4008(3) 0.053(2) Uani 1 1 d .
H25 H 0.0755 1.4308 0.3766 0.064 Uiso 1 1 calc R
C26 C -0.0211(7) 1.3054(12) 0.4051(5) 0.096(4) Uani 1 1 d .
H26A H -0.0231 1.2237 0.4321 0.144 Uiso 1 1 calc R
H26B H -0.0538 1.2694 0.3705 0.144 Uiso 1 1 calc R
H26C H -0.0489 1.4016 0.4157 0.144 Uiso 1 1 calc R
C27 C 0.1347(8) 1.3747(12) 0.4538(3) 0.085(3) Uani 1 1 d .
H27A H 0.1362 1.2839 0.4777 0.128 Uiso 1 1 calc R
H27B H 0.1112 1.4663 0.4702 0.128 Uiso 1 1 calc R
H27C H 0.1954 1.3974 0.4477 0.128 Uiso 1 1 calc R
C28 C 0.1599(6) 0.9293(10) 0.4881(3) 0.061(2) Uani 1 1 d .
H28A H 0.1543 0.8146 0.4873 0.092 Uiso 1 1 calc R
H28B H 0.1115 0.9749 0.5040 0.092 Uiso 1 1 calc R
H28C H 0.2178 0.9590 0.5094 0.092 Uiso 1 1 calc R
I1 I 0.28003(4) 0.72814(7) 0.130751(19) 0.06566(19) Uani 1 1 d .
I2 I 0.06081(4) 1.31270(8) 0.11558(2) 0.06299(19) Uani 1 1 d .
N1 N 0.4292(4) 0.3867(7) 0.3617(2) 0.0381(13) Uani 1 1 d .
N2 N 0.5291(4) 0.6349(7) 0.3678(2) 0.0413(14) Uani 1 1 d .
N3 N 0.1844(4) 0.9489(6) 0.34621(19) 0.0345(12) Uani 1 1 d .
N4 N 0.1126(4) 1.2014(6) 0.3764(2) 0.0384(13) Uani 1 1 d .
Zn1 Zn 0.53177(6) 0.45148(11) 0.41665(3) 0.0433(2) Uani 1 1 d .
Zn2 Zn 0.15242(6) 1.00793(10) 0.41567(3) 0.0421(2) Uani 1 1 d .

loop_
_atom_site_aniso_label
_atom_site_aniso_U_11
_atom_site_aniso_U_22
_atom_site_aniso_U_33
_atom_site_aniso_U_23
_atom_site_aniso_U_13
_atom_site_aniso_U_12
C1 0.029(4) 0.043(4) 0.042(3) -0.007(3) 0.010(3) -0.001(3)
C2 0.039(4) 0.050(4) 0.044(4) -0.005(3) 0.009(3) -0.010(4)
C3 0.035(4) 0.054(5) 0.043(4) -0.007(3) 0.002(3) 0.000(4)
C4 0.035(4) 0.052(4) 0.036(3) 0.002(3) 0.010(3) 0.003(4)
C5 0.039(4) 0.051(5) 0.052(4) 0.007(3) 0.013(3) -0.002(4)
C6 0.034(4) 0.048(4) 0.050(4) -0.003(3) 0.009(3) -0.008(4)
C7 0.026(4) 0.040(4) 0.040(3) -0.008(3) 0.017(3) -0.002(3)
C8 0.027(4) 0.052(4) 0.049(4) 0.000(3) 0.002(3) -0.014(3)
C9 0.063(6) 0.053(5) 0.079(5) -0.005(4) 0.026(5) -0.016(5)
C10 0.070(6) 0.073(6) 0.054(4) 0.002(4) 0.020(4) -0.021(5)
C11 0.045(5) 0.061(5) 0.044(4) -0.003(3) -0.002(3) -0.016(4)
C12 0.048(6) 0.061(6) 0.192(13) -0.007(7) 0.023(7) -0.006(5)
C13 0.147(12) 0.100(8) 0.073(6) -0.040(6) 0.025(7) -0.071(9)
C14 0.038(5) 0.084(6) 0.051(4) -0.003(4) 0.003(3) -0.005(4)
C15 0.025(4) 0.040(4) 0.036(3) 0.000(3) 0.007(3) -0.005(3)
C16 0.040(4) 0.040(4) 0.047(4) 0.008(3) 0.008(3) 0.005(3)
C17 0.029(4) 0.051(4) 0.043(3) 0.006(3) 0.010(3) -0.002(3)
C18 0.034(4) 0.051(4) 0.044(4) 0.014(3) 0.008(3) 0.002(4)
C19 0.026(4) 0.040(4) 0.057(4) 0.012(3) -0.001(3) 0.001(3)
C20 0.042(4) 0.033(4) 0.053(4) -0.003(3) 0.008(3) 0.004(3)
C21 0.027(4) 0.034(4) 0.043(3) 0.001(3) 0.004(3) -0.005(3)
C22 0.036(4) 0.042(4) 0.039(3) 0.008(3) 0.012(3) 0.005(3)
C23 0.048(5) 0.037(4) 0.073(5) -0.009(4) 0.026(4) 0.003(4)
C24 0.070(6) 0.061(5) 0.056(4) 0.024(4) 0.022(4) 0.030(5)
C25 0.063(6) 0.043(4) 0.057(4) -0.009(3) 0.024(4) 0.010(4)
C26 0.076(8) 0.059(6) 0.172(11) -0.027(6) 0.074(8) -0.004(6)
C27 0.110(9) 0.071(6) 0.073(6) -0.034(5) 0.014(6) 0.004(6)
C28 0.075(6) 0.070(5) 0.039(4) 0.010(4) 0.008(4) 0.000(5)
I1 0.0665(4) 0.0796(4) 0.0470(3) 0.0106(3) -0.0005(2) 0.0066(3)
I2 0.0493(3) 0.0897(4) 0.0519(3) 0.0315(3) 0.0145(2) 0.0179(3)
N1 0.033(3) 0.044(3) 0.039(3) 0.002(2) 0.010(2) -0.009(3)
N2 0.036(3) 0.051(4) 0.037(3) -0.002(3) 0.007(2) -0.012(3)
N3 0.033(3) 0.030(3) 0.041(3) 0.003(2) 0.010(2) 0.003(3)
N4 0.034(3) 0.037(3) 0.044(3) -0.004(2) 0.007(2) 0.002(3)
Zn1 0.0355(5) 0.0555(5) 0.0380(4) -0.0002(4) 0.0039(3) -0.0056(4)
Zn2 0.0442(5) 0.0480(5) 0.0351(4) 0.0026(3) 0.0096(3) 0.0006(4)

loop_
_atom_type_symbol
_atom_type_description
_atom_type_scat_dispersion_real
_atom_type_scat_dispersion_imag
_atom_type_scat_source
C C 0.0033 0.0016 'International Tables Vol C Tables 4.2.6.8 and 6.1.1.4'
H H 0.0000 0.0000 'International Tables Vol C Tables 4.2.6.8 and 6.1.1.4'
I I -0.4742 1.8119 'International Tables Vol C Tables 4.2.6.8 and 6.1.1.4'
N N 0.0061 0.0033 'International Tables Vol C Tables 4.2.6.8 and 6.1.1.4'
Zn Zn 0.2839 1.4301 'International Tables Vol C Tables 4.2.6.8 and 6.1.1.4'

loop_
_geom_angle_atom_site_label_1
_geom_angle_atom_site_label_2
_geom_angle_atom_site_label_3
_geom_angle
N1 C1 C2 122.6(6)
N1 C1 C7 114.1(6)
C2 C1 C7 123.3(6)
C3 C2 C1 133.7(7)
C4 C3 C2 129.6(7)
C5 C4 C3 126.7(6)
C5 C4 I1 116.7(5)
C3 C4 I1 116.5(5)
C4 C5 C6 129.6(7)
C5 C6 C7 132.8(7)
N2 C7 C6 121.2(6)
N2 C7 C1 114.5(6)
C6 C7 C1 124.3(6)
N1 C8 C9 110.3(6)
N1 C8 C10 109.5(6)
C9 C8 C10 111.4(7)
N2 C11 C12 110.5(7)
N2 C11 C13 109.4(6)
C12 C11 C13 113.3(9)
N3 C15 C16 121.7(6)
N3 C15 C21 114.6(5)
C16 C15 C21 123.6(6)
C17 C16 C15 132.8(7)
C18 C17 C16 130.0(6)
C17 C18 C19 125.8(6)
C17 C18 I2 117.2(5)
C19 C18 I2 117.0(5)
C20 C19 C18 130.5(7)
C19 C20 C21 133.1(6)
N4 C21 C20 122.6(6)
N4 C21 C15 113.6(5)
C20 C21 C15 123.8(6)
N3 C22 C23 112.1(6)
N3 C22 C24 108.7(5)
C23 C22 C24 110.8(6)
N4 C25 C26 109.8(7)
N4 C25 C27 108.2(7)
C26 C25 C27 114.1(8)
C1 N1 C8 121.0(6)
C1 N1 Zn1 115.0(4)
C8 N1 Zn1 124.0(4)
C7 N2 C11 123.6(6)
C7 N2 Zn1 114.5(5)
C11 N2 Zn1 121.7(4)
C15 N3 C22 121.7(5)
C15 N3 Zn2 114.0(4)
C22 N3 Zn2 124.0(4)
C21 N4 C25 121.4(6)
C21 N4 Zn2 114.4(4)
C25 N4 Zn2 123.6(4)
C14 Zn1 N1 140.1(3)
C14 Zn1 N2 138.5(3)
N1 Zn1 N2 81.4(2)
C28 Zn2 N4 137.0(3)
C28 Zn2 N3 140.9(3)
N4 Zn2 N3 82.0(2)

loop_
_geom_bond_atom_site_label_1
_geom_bond_atom_site_label_2
_geom_bond_distance
C1 N1 1.320(8)
C1 C2 1.411(9)
C1 C7 1.503(9)
C2 C3 1.384(10)
C3 C4 1.378(10)
C4 C5 1.363(10)
C4 I1 2.102(6)
C5 C6 1.404(10)
C6 C7 1.414(9)
C7 N2 1.313(8)
C8 N1 1.465(9)
C8 C9 1.524(11)
C8 C10 1.525(9)
C11 N2 1.461(9)
C11 C12 1.468(13)
C11 C13 1.483(11)
C14 Zn1 1.943(8)
C15 N3 1.332(8)
C15 C16 1.426(8)
C15 C21 1.490(9)
C16 C17 1.388(9)
C17 C18 1.371(10)
C18 C19 1.374(10)
C18 I2 2.114(6)
C19 C20 1.371(9)
C20 C21 1.421(9)
C21 N4 1.337(8)
C22 N3 1.458(8)
C22 C23 1.498(10)
C22 C24 1.524(10)
C25 N4 1.484(9)
C25 C26 1.501(13)
C25 C27 1.520(12)
C28 Zn2 1.943(6)
N1 Zn1 1.977(6)
N2 Zn1 1.990(6)
N3 Zn2 1.978(5)
N4 Zn2 1.963(5)

loop_
_geom_torsion_atom_site_label_1
_geom_torsion_atom_site_label_2
_geom_torsion_atom_site_label_3
_geom_torsion_atom_site_label_4
_geom_torsion
N1 C1 C2 C3 178.8(7)
C7 C1 C2 C3 -0.6(12)
C1 C2 C3 C4 2.8(14)
C2 C3 C4 C5 -1.1(12)
C2 C3 C4 I1 175.4(6)
C3 C4 C5 C6 -1.1(13)
I1 C4 C5 C6 -177.6(6)
C4 C5 C6 C7 -0.1(14)
C5 C6 C7 N2 -177.5(7)
C5 C6 C7 C1 2.9(12)
N1 C1 C7 N2 -1.7(8)
C2 C1 C7 N2 177.8(6)
N1 C1 C7 C6 177.9(6)
C2 C1 C7 C6 -2.7(10)
N3 C15 C16 C17 174.6(8)
C21 C15 C16 C17 -5.1(12)
C15 C16 C17 C18 -1.7(14)
C16 C17 C18 C19 4.1(13)
C16 C17 C18 I2 -175.2(6)
C17 C18 C19 C20 -1.3(13)
I2 C18 C19 C20 177.9(6)
C18 C19 C20 C21 0.8(14)
C19 C20 C21 N4 176.7(7)
C19 C20 C21 C15 -5.0(12)
N3 C15 C21 N4 6.7(8)
C16 C15 C21 N4 -173.7(6)
N3 C15 C21 C20 -171.8(6)
C16 C15 C21 C20 7.9(10)
C2 C1 N1 C8 -0.5(10)
C7 C1 N1 C8 179.0(5)
C2 C1 N1 Zn1 177.3(5)
C7 C1 N1 Zn1 -3.2(7)
C9 C8 N1 C1 82.3(8)
C10 C8 N1 C1 -154.7(7)
C9 C8 N1 Zn1 -95.2(6)
C10 C8 N1 Zn1 27.7(8)
C6 C7 N2 C11 1.7(10)
C1 C7 N2 C11 -178.7(6)
C6 C7 N2 Zn1 -173.9(5)
C1 C7 N2 Zn1 5.7(7)
C12 C11 N2 C7 -101.2(10)
C13 C11 N2 C7 133.4(9)
C12 C11 N2 Zn1 74.0(8)
C13 C11 N2 Zn1 -51.3(10)
C16 C15 N3 C22 -3.6(10)
C21 C15 N3 C22 176.1(5)
C16 C15 N3 Zn2 -177.9(5)
C21 C15 N3 Zn2 1.8(7)
C23 C22 N3 C15 -76.1(8)
C24 C22 N3 C15 161.0(7)
C23 C22 N3 Zn2 97.6(6)
C24 C22 N3 Zn2 -25.3(8)
C20 C21 N4 C25 -5.0(10)
C15 C21 N4 C25 176.5(6)
C20 C21 N4 Zn2 166.5(5)
C15 C21 N4 Zn2 -12.0(7)
C26 C25 N4 C21 93.1(9)
C27 C25 N4 C21 -141.8(7)
C26 C25 N4 Zn2 -77.7(9)
C27 C25 N4 Zn2 47.4(9)
C1 N1 Zn1 C14 -175.1(5)
C8 N1 Zn1 C14 2.6(7)
C1 N1 Zn1 N2 4.9(5)
C8 N1 Zn1 N2 -177.4(5)
C7 N2 Zn1 C14 174.1(5)
C11 N2 Zn1 C14 -1.5(8)
C7 N2 Zn1 N1 -5.9(5)
C11 N2 Zn1 N1 178.5(6)
C21 N4 Zn2 C28 -172.6(5)
C25 N4 Zn2 C28 -1.3(8)
C21 N4 Zn2 N3 10.3(5)
C25 N4 Zn2 N3 -178.4(6)
C15 N3 Zn2 C28 176.7(6)
C22 N3 Zn2 C28 2.6(8)
C15 N3 Zn2 N4 -6.4(5)
C22 N3 Zn2 N4 179.4(5)
